data_2216015
loop_
_publ_author_name
'Wang, Pin-liang'
'Li, Hai-ling'
'Kang, Si-shun'
'Wang, Hai-bo'

_publ_section_title 2-{[3-(4-Chlorophenyl)-1,2,4-oxadiazol-5-yl]methylsulfanyl}-5-methyl-1,3,4-thiadiazole
_journal_coeditor_code IM2041
_journal_issue 11
_journal_name_full 'Acta Crystallographica Section E'
_journal_page_first o4411
_journal_page_last o4411
_journal_paper_doi 10.1107/S160053680705177X
_journal_volume 63
_journal_year 2007
_chemical_formula_iupac 'C12 H9 Cl N4 O S2'
_chemical_formula_moiety 'C12 H9 Cl N4 O S2'
_chemical_formula_sum 'C12 H9 Cl N4 O S2'
_chemical_formula_weight 324.80
_chemical_name_systematic
;
2-{[3-(4-Chlorophenyl)-1,2,4-oxadiazol-5-yl]methylsulfanyl}-5-methyl-
1,3,4-thiadiazole
;
_space_group_IT_number 14
_symmetry_cell_setting monoclinic
_symmetry_space_group_name_Hall '-P 2yn'
_symmetry_space_group_name_H-M 'P 1 21/n 1'
_atom_sites_solution_hydrogens geom
_atom_sites_solution_primary direct
_atom_sites_solution_secondary difmap
_audit_creation_method SHELXL-97
_cell_angle_alpha 90.00
_cell_angle_beta 102.85(3)
_cell_angle_gamma 90.00
_cell_formula_units_Z 4
_cell_length_a 5.8570(10)
_cell_length_b 27.104(5)
_cell_length_c 9.026(2)
_cell_measurement_reflns_used 25
_cell_measurement_temperature 293(2)
_cell_measurement_theta_max 13
_cell_measurement_theta_min 9
_cell_volume 1397.0(5)
_computing_cell_refinement 'CAD-4 Software (Enraf--Nonius, 1989)'
_computing_data_collection 'CAD-4 Software (Enraf--Nonius, 1989)'
_computing_data_reduction 'XCAD4 (Harms & Wocadlo, 1995)'
_computing_molecular_graphics 'SHELXTL (Siemens, 1996)'
_computing_publication_material 'SHELXL97 (Sheldrick, 1997)'
_computing_structure_refinement 'SHELXL97 (Sheldrick, 1997)'
_computing_structure_solution 'SHELXS97 (Sheldrick, 1997)'
_diffrn_ambient_temperature 293(2)
_diffrn_measured_fraction_theta_full 0.996
_diffrn_measured_fraction_theta_max 0.996
_diffrn_measurement_device_type 'Enraf--Nonius CAD-4'
_diffrn_measurement_method \w/2\q
_diffrn_radiation_monochromator graphite
_diffrn_radiation_source 'fine-focus sealed tube'
_diffrn_radiation_type MoK\a
_diffrn_radiation_wavelength 0.71073
_diffrn_reflns_av_R_equivalents 0.0433
_diffrn_reflns_av_sigmaI/netI 0.0520
_diffrn_reflns_limit_h_max 7
_diffrn_reflns_limit_h_min -7
_diffrn_reflns_limit_k_max 33
_diffrn_reflns_limit_k_min 0
_diffrn_reflns_limit_l_max 11
_diffrn_reflns_limit_l_min 0
_diffrn_reflns_number 2999
_diffrn_reflns_theta_full 26.00
_diffrn_reflns_theta_max 26.00
_diffrn_reflns_theta_min 1.50
_diffrn_standards_decay_% 0
_diffrn_standards_interval_count 200
_diffrn_standards_interval_time 2h
_diffrn_standards_number 3
_exptl_absorpt_coefficient_mu 0.572
_exptl_absorpt_correction_T_max 0.9450
_exptl_absorpt_correction_T_min 0.8036
_exptl_absorpt_correction_type psi-scan
_exptl_absorpt_process_details '(North <i>et al.</i>,  1968)'
_exptl_crystal_colour Colourless
_exptl_crystal_density_diffrn 1.544
_exptl_crystal_density_method 'not measured'
_exptl_crystal_description Block
_exptl_crystal_F_000 664
_exptl_crystal_size_max 0.40
_exptl_crystal_size_mid 0.20
_exptl_crystal_size_min 0.10
_refine_diff_density_max 0.308
_refine_diff_density_min -0.358
_refine_ls_extinction_method none
_refine_ls_goodness_of_fit_ref 1.045
_refine_ls_hydrogen_treatment constr
_refine_ls_matrix_type full
_refine_ls_number_parameters 182
_refine_ls_number_reflns 2733
_refine_ls_number_restraints 0
_refine_ls_restrained_S_all 1.045
_refine_ls_R_factor_all 0.0944
_refine_ls_R_factor_gt 0.0566
_refine_ls_shift/su_max 0.000
_refine_ls_shift/su_mean 0.000
_refine_ls_structure_factor_coef Fsqd
_refine_ls_weighting_details 'calc w=1/[\s^2^(Fo^2^)+(0.06P)^2^+1.5P] where P=(Fo^2^+2Fc^2^)/3'
_refine_ls_weighting_scheme calc
_refine_ls_wR_factor_gt 0.1284
_refine_ls_wR_factor_ref 0.1585
_reflns_number_gt 1783
_reflns_number_total 2733
_reflns_threshold_expression I>2\s(I)
_cod_data_source_file im2041.cif
_cod_data_source_block I
_cod_depositor_comments
;
The following automatic conversions were performed:
'_symmetry_cell_setting' value 'Monoclinic' changed to 'monoclinic'
according to '/home/saulius/struct/CIF-dictionaries/cif_core.dic'
dictionary named 'cif_core.dic' version 2.4.1 from 2010-06-29.

Automatic conversion script
Id: cif_fix_enum 1527 2010-12-29 10:47:43Z saulius 

The following automatic conversions were performed:

'_symmetry_cell_setting' value 'Monoclinic' changed to 'monoclinic'
according to /home/saulius/struct/CIF-dictionaries/cif_core.dic
dictionary named 'cif_core.dic' version 2.4.1 from 2010-06-29.

Automatic conversion script
Id: cif_fix_values 1715 2011-07-08 13:25:40Z adriana 
;
_cod_original_sg_symbol_H-M 'P 21/n'
_cod_database_code 2216015
_cod_database_fobs_code 2216015

loop_
_symmetry_equiv_pos_as_xyz
'x, y, z'
'-x+1/2, y+1/2, -z+1/2'
'-x, -y, -z'
'x-1/2, -y-1/2, z-1/2'

loop_
_atom_site_type_symbol
_atom_site_label
_atom_site_fract_x
_atom_site_fract_y
_atom_site_fract_z
_atom_site_U_iso_or_equiv
_atom_site_adp_type
_atom_site_calc_flag
_atom_site_refinement_flags
_atom_site_occupancy
Cl Cl 1.1111(2) -0.13088(5) 1.04622(16) 0.0869(5) Uani d . 1
O O 0.5610(6) 0.09306(13) 0.4953(4) 0.0756(10) Uani d . 1
S S1 0.6416(2) 0.25547(5) 0.78126(12) 0.0620(4) Uani d . 1
N N1 0.7360(6) 0.23958(14) 0.5242(4) 0.0604(10) Uani d . 1
C C1 0.9769(8) 0.30697(17) 0.6594(5) 0.0669(12) Uani d . 1
H H1B 1.0282 0.3101 0.5660 0.100 Uiso calc R 1
H H1C 1.1078 0.2985 0.7400 0.100 Uiso calc R 1
H H1D 0.9114 0.3377 0.6826 0.100 Uiso calc R 1
S S2 0.2753(2) 0.17581(4) 0.71433(13) 0.0600(3) Uani d . 1
N N2 0.5640(6) 0.20583(15) 0.5361(4) 0.0634(10) Uani d . 1
C C2 0.7962(7) 0.26766(16) 0.6434(4) 0.0546(10) Uani d . 1
C C3 0.4946(7) 0.21095(16) 0.6626(4) 0.0529(10) Uani d . 1
N N3 0.4483(6) 0.05758(13) 0.6854(4) 0.0558(9) Uani d . 1
N N4 0.7201(7) 0.05395(15) 0.5459(5) 0.0727(11) Uani d . 1
C C4 0.2231(8) 0.13062(17) 0.5637(5) 0.0622(11) Uani d . 1
H H4B 0.0729 0.1149 0.5593 0.075 Uiso calc R 1
H H4C 0.2159 0.1471 0.4673 0.075 Uiso calc R 1
C C5 0.4090(8) 0.09241(16) 0.5865(5) 0.0568(11) Uani d . 1
C C6 0.6443(7) 0.03463(16) 0.6587(4) 0.0552(11) Uani d . 1
C C7 0.7599(7) -0.00683(16) 0.7487(4) 0.0528(10) Uani d . 1
C C8 0.9555(8) -0.02945(18) 0.7194(5) 0.0658(12) Uani d . 1
H H8A 1.0164 -0.0187 0.6383 0.079 Uiso calc R 1
C C9 1.0614(8) -0.06754(19) 0.8081(6) 0.0719(13) Uani d . 1
H H9A 1.1929 -0.0827 0.7865 0.086 Uiso calc R 1
C C10 0.9735(8) -0.08369(17) 0.9301(5) 0.0625(11) Uani d . 1
C C11 0.7767(8) -0.06139(18) 0.9601(5) 0.0683(13) Uani d . 1
H H11A 0.7159 -0.0720 1.0414 0.082 Uiso calc R 1
C C12 0.6719(8) -0.02366(18) 0.8695(5) 0.0638(12) Uani d . 1
H H12A 0.5385 -0.0090 0.8895 0.077 Uiso calc R 1

loop_
_atom_site_aniso_label
_atom_site_aniso_U_11
_atom_site_aniso_U_22
_atom_site_aniso_U_33
_atom_site_aniso_U_12
_atom_site_aniso_U_13
_atom_site_aniso_U_23
Cl 0.0857(9) 0.0915(10) 0.0884(10) 0.0198(7) 0.0295(7) 0.0077(8)
O 0.091(2) 0.081(2) 0.067(2) -0.0018(19) 0.0442(18) 0.0078(18)
S1 0.0772(7) 0.0716(8) 0.0434(6) -0.0138(6) 0.0266(5) -0.0068(5)
N1 0.066(2) 0.077(3) 0.0416(19) -0.0086(19) 0.0185(17) 0.0008(18)
C1 0.081(3) 0.070(3) 0.054(3) -0.012(2) 0.025(2) 0.007(2)
S2 0.0631(7) 0.0634(7) 0.0582(7) -0.0014(5) 0.0238(5) 0.0031(5)
N2 0.075(2) 0.077(3) 0.0411(19) -0.010(2) 0.0197(17) -0.0036(18)
C2 0.060(2) 0.066(3) 0.039(2) -0.004(2) 0.0143(18) 0.008(2)
C3 0.062(2) 0.057(3) 0.041(2) 0.0049(19) 0.0156(18) 0.0045(19)
N3 0.061(2) 0.062(2) 0.050(2) -0.0076(17) 0.0250(16) -0.0032(18)
N4 0.087(3) 0.072(3) 0.074(3) -0.007(2) 0.050(2) -0.004(2)
C4 0.057(2) 0.067(3) 0.062(3) -0.010(2) 0.011(2) 0.007(2)
C5 0.066(3) 0.062(3) 0.047(2) -0.015(2) 0.024(2) -0.006(2)
C6 0.069(3) 0.060(3) 0.047(2) -0.011(2) 0.036(2) -0.015(2)
C7 0.060(2) 0.057(3) 0.049(2) -0.0140(19) 0.0288(19) -0.0159(19)
C8 0.070(3) 0.073(3) 0.069(3) -0.009(2) 0.046(2) -0.011(3)
C9 0.064(3) 0.081(3) 0.082(3) -0.001(3) 0.043(3) -0.015(3)
C10 0.062(3) 0.070(3) 0.060(3) -0.002(2) 0.023(2) -0.008(2)
C11 0.076(3) 0.078(3) 0.062(3) 0.003(3) 0.040(2) 0.000(3)
C12 0.073(3) 0.073(3) 0.059(3) 0.008(2) 0.044(2) -0.002(2)

loop_
_atom_type_symbol
_atom_type_description
_atom_type_scat_dispersion_real
_atom_type_scat_dispersion_imag
_atom_type_scat_source
C C 0.0033 0.0016 'International Tables Vol C Tables 4.2.6.8 and 6.1.1.4'
H H 0.0000 0.0000 'International Tables Vol C Tables 4.2.6.8 and 6.1.1.4'
N N 0.0061 0.0033 'International Tables Vol C Tables 4.2.6.8 and 6.1.1.4'
O O 0.0106 0.0060 'International Tables Vol C Tables 4.2.6.8 and 6.1.1.4'
S S 0.1246 0.1234 'International Tables Vol C Tables 4.2.6.8 and 6.1.1.4'
Cl Cl 0.1484 0.1585 'International Tables Vol C Tables 4.2.6.8 and 6.1.1.4'

loop_
_geom_angle_atom_site_label_1
_geom_angle_atom_site_label_2
_geom_angle_atom_site_label_3
_geom_angle
C5 O N4 105.7(3)
C3 S1 C2 87.5(2)
C2 N1 N2 113.0(3)
C2 C1 H1B 109.5
C2 C1 H1C 109.5
H1B C1 H1C 109.5
C2 C1 H1D 109.5
H1B C1 H1D 109.5
H1C C1 H1D 109.5
C3 S2 C4 100.4(2)
C3 N2 N1 111.9(4)
N1 C2 C1 123.8(4)
N1 C2 S1 113.3(3)
C1 C2 S1 122.9(3)
N2 C3 S1 114.3(3)
N2 C3 S2 124.7(3)
S1 C3 S2 121.0(2)
C5 N3 C6 103.8(3)
C6 N4 O 103.8(3)
C5 C4 S2 111.9(3)
C5 C4 H4B 109.2
S2 C4 H4B 109.2
C5 C4 H4C 109.2
S2 C4 H4C 109.2
H4B C4 H4C 107.9
N3 C5 O 113.3(4)
N3 C5 C4 128.5(4)
O C5 C4 118.2(4)
N4 C6 N3 113.4(4)
N4 C6 C7 123.0(4)
N3 C6 C7 123.6(3)
C8 C7 C12 118.5(4)
C8 C7 C6 122.6(4)
C12 C7 C6 118.9(4)
C9 C8 C7 120.8(4)
C9 C8 H8A 119.6
C7 C8 H8A 119.6
C8 C9 C10 120.2(4)
C8 C9 H9A 119.9
C10 C9 H9A 119.9
C11 C10 C9 119.4(5)
C11 C10 Cl 120.0(4)
C9 C10 Cl 120.5(4)
C12 C11 C10 119.6(4)
C12 C11 H11A 120.2
C10 C11 H11A 120.2
C11 C12 C7 121.5(4)
C11 C12 H12A 119.3
C7 C12 H12A 119.3

loop_
_geom_bond_atom_site_label_1
_geom_bond_atom_site_label_2
_geom_bond_distance
Cl C10 1.735(5)
O C5 1.341(5)
O N4 1.418(5)
S1 C3 1.713(4)
S1 C2 1.726(4)
N1 C2 1.301(5)
N1 N2 1.382(5)
C1 C2 1.486(6)
C1 H1B 0.9600
C1 H1C 0.9600
C1 H1D 0.9600
S2 C3 1.744(4)
S2 C4 1.805(5)
N2 C3 1.302(5)
N3 C5 1.284(5)
N3 C6 1.373(5)
N4 C6 1.307(5)
C4 C5 1.483(6)
C4 H4B 0.9700
C4 H4C 0.9700
C6 C7 1.461(6)
C7 C8 1.376(6)
C7 C12 1.383(5)
C8 C9 1.368(7)
C8 H8A 0.9300
C9 C10 1.386(6)
C9 H9A 0.9300
C10 C11 1.380(6)
C11 C12 1.367(6)
C11 H11A 0.9300
C12 H12A 0.9300

loop_
_geom_torsion_atom_site_label_1
_geom_torsion_atom_site_label_2
_geom_torsion_atom_site_label_3
_geom_torsion_atom_site_label_4
_geom_torsion
C2 N1 N2 C3 2.3(5)
N2 N1 C2 C1 -179.9(4)
N2 N1 C2 S1 -0.9(5)
C3 S1 C2 N1 -0.5(3)
C3 S1 C2 C1 178.6(4)
N1 N2 C3 S1 -2.7(5)
N1 N2 C3 S2 178.4(3)
C2 S1 C3 N2 1.8(4)
C2 S1 C3 S2 -179.2(3)
C4 S2 C3 N2 7.5(4)
C4 S2 C3 S1 -171.4(3)
C5 O N4 C6 0.5(4)
C3 S2 C4 C5 76.7(3)
C6 N3 C5 O 1.6(5)
C6 N3 C5 C4 -178.0(4)
N4 O C5 N3 -1.3(5)
N4 O C5 C4 178.2(4)
S2 C4 C5 N3 71.5(5)
S2 C4 C5 O -108.0(4)
O N4 C6 N3 0.4(5)
O N4 C6 C7 -178.7(4)
C5 N3 C6 N4 -1.2(5)
C5 N3 C6 C7 177.9(4)
N4 C6 C7 C8 -1.4(7)
N3 C6 C7 C8 179.6(4)
N4 C6 C7 C12 177.7(4)
N3 C6 C7 C12 -1.4(6)
C12 C7 C8 C9 -0.3(7)
C6 C7 C8 C9 178.7(4)
C7 C8 C9 C10 -0.5(7)
C8 C9 C10 C11 0.8(7)
C8 C9 C10 Cl -178.3(4)
C9 C10 C11 C12 -0.2(7)
Cl C10 C11 C12 178.9(4)
C10 C11 C12 C7 -0.6(7)
C8 C7 C12 C11 0.9(7)
C6 C7 C12 C11 -178.1(4)

loop_
_cod_related_entry_id
_cod_related_entry_database
_cod_related_entry_code
1 ChemSpider 6835191
